data_4126552
loop_
_publ_author_name
'Morrison, Gregory'
'Latshaw, Allison M.'
'Spagnuolo, Nicholas R.'
'Zur Loye, Hans-Conrad'

_publ_section_title
;
 Observation of Intense X-ray Scintillation in a Family of Mixed Anion
 Silicates, Cs3RESi4O10F2 (RE = Y, Eu-Lu), Obtained via an Enhanced Flux
 Crystal Growth Technique.
;
_journal_name_full 'Journal of the American Chemical Society'
_journal_paper_doi 10.1021/jacs.7b08559
_journal_year 2017
_chemical_formula_moiety 'Cs3 Eu F2 O10 Si4'
_chemical_formula_sum 'Cs3 Eu F2 O10 Si4'
_chemical_formula_weight 861.05
_space_group_crystal_system triclinic
_space_group_IT_number 2
_space_group_name_Hall '-P 1'
_space_group_name_H-M_alt 'P -1'
_symmetry_space_group_name_Hall '-P 1'
_symmetry_space_group_name_H-M 'P -1'
_audit_creation_date 2017-04-21
_audit_creation_method
;
Olex2 1.2
(compiled 2015.09.30 svn.r3233 for OlexSys, GUI svn.r5103)
;
_cell_angle_alpha 95.733(2)
_cell_angle_beta 89.9690(10)
_cell_angle_gamma 119.7890(10)
_cell_formula_units_Z 2
_cell_length_a 7.1027(3)
_cell_length_b 7.1471(3)
_cell_length_c 16.2743(7)
_cell_measurement_reflns_used 9699
_cell_measurement_temperature 302(2)
_cell_measurement_theta_max 36.34
_cell_measurement_theta_min 2.52
_cell_volume 712.24(5)
_computing_cell_refinement 'SAINT v7.60A (Bruker, 2013)'
_computing_data_collection 'Bruker APEXIII v2016.5-0 (Bruker, 2016)'
_computing_data_reduction 'SAINT v7.60A (Bruker, 2013)'
_computing_molecular_graphics 'Olex2 (Dolomanov et al., 2009)'
_computing_publication_material 'Olex2 (Dolomanov et al., 2009)'
_computing_structure_refinement 'ShelXL (Sheldrick, 2015)'
_computing_structure_solution 'ShelXT (Sheldrick, 2015)'
_diffrn_ambient_temperature 302
_diffrn_measured_fraction_theta_full 0.999
_diffrn_measured_fraction_theta_max 0.999
_diffrn_measurement_device_type 'Bruker APEX-II CCD'
_diffrn_measurement_method '\f and \w scans'
_diffrn_radiation_type MoK\a
_diffrn_radiation_wavelength 0.71073
_diffrn_reflns_av_R_equivalents 0.0312
_diffrn_reflns_av_unetI/netI 0.0160
_diffrn_reflns_Laue_measured_fraction_full 0.999
_diffrn_reflns_Laue_measured_fraction_max 0.999
_diffrn_reflns_limit_h_max 11
_diffrn_reflns_limit_h_min -11
_diffrn_reflns_limit_k_max 11
_diffrn_reflns_limit_k_min -11
_diffrn_reflns_limit_l_max 27
_diffrn_reflns_limit_l_min -27
_diffrn_reflns_number 72009
_diffrn_reflns_point_group_measured_fraction_full 0.999
_diffrn_reflns_point_group_measured_fraction_max 0.999
_diffrn_reflns_theta_full 25.242
_diffrn_reflns_theta_max 36.374
_diffrn_reflns_theta_min 2.520
_diffrn_standards_number 0
_exptl_absorpt_coefficient_mu 12.358
_exptl_absorpt_correction_T_max 0.4977
_exptl_absorpt_correction_T_min 0.3894
_exptl_absorpt_correction_type multi-scan
_exptl_absorpt_process_details
;
SADABS-2016/2 (Bruker,2016/2) was used for absorption correction.
wR2(int) was 0.1139 before and 0.0527 after correction.
The Ratio of minimum to maximum transmission is 0.7824.
The \l/2 correction factor is Not present.
;
_exptl_crystal_colour colourless
_exptl_crystal_colour_primary colourless
_exptl_crystal_density_diffrn 4.015
_exptl_crystal_description 'hexagonal plate'
_exptl_crystal_F_000 764
_exptl_crystal_size_max 0.06
_exptl_crystal_size_mid 0.06
_exptl_crystal_size_min 0.02
_refine_diff_density_max 3.576
_refine_diff_density_min -2.512
_refine_diff_density_rms 0.312
_refine_ls_extinction_coef 0.00103(11)
_refine_ls_extinction_expression Fc^*^=kFc[1+0.001xFc^2^\l^3^/sin(2\q)]^-1/4^
_refine_ls_extinction_method 'SHELXL-2014/7 (Sheldrick 2014'
_refine_ls_goodness_of_fit_ref 1.118
_refine_ls_hydrogen_treatment undef
_refine_ls_matrix_type full
_refine_ls_number_parameters 186
_refine_ls_number_reflns 6909
_refine_ls_number_restraints 0
_refine_ls_restrained_S_all 1.118
_refine_ls_R_factor_all 0.0324
_refine_ls_R_factor_gt 0.0309
_refine_ls_shift/su_max 0.001
_refine_ls_shift/su_mean 0.000
_refine_ls_structure_factor_coef Fsqd
_refine_ls_weighting_details 'w=1/[\s^2^(Fo^2^)+(0.0122P)^2^+11.0000P] where P=(Fo^2^+2Fc^2^)/3'
_refine_ls_weighting_scheme calc
_refine_ls_wR_factor_gt 0.0797
_refine_ls_wR_factor_ref 0.0805
_reflns_Friedel_coverage 0.000
_reflns_number_gt 6693
_reflns_number_total 6909
_reflns_threshold_expression 'I > 2\s(I)'
_cod_data_source_file ja7b08559_si_003.cif
_cod_data_source_block Cs3EuSi4O10F2
_cod_database_code 4126552
_shelx_space_group_comment
;
The symmetry employed for this shelxl refinement is uniquely defined
by the following loop, which should always be used as a source of
symmetry information in preference to the above space-group names.
They are only intended as comments.
;
_shelx_estimated_absorpt_t_max 0.790
_shelx_estimated_absorpt_t_min 0.524
_olex2_refinement_description
;
1. Twinned data refinement
 Scales: 0.4163(14) 0.5837(14)
2. Others
 Fixed X: Eu1(0.5)
 Fixed Y: Eu1(0)
 Fixed Z: Eu1(0)
;
_shelx_shelxl_version_number 2014/7
_olex2_submission_special_instructions 'No special instructions were received'

loop_
_space_group_symop_operation_xyz
'x, y, z'
'-x, -y, -z'

loop_
_atom_site_label
_atom_site_type_symbol
_atom_site_fract_x
_atom_site_fract_y
_atom_site_fract_z
_atom_site_U_iso_or_equiv
_atom_site_adp_type
_atom_site_occupancy
_atom_site_site_symmetry_order
_atom_site_calc_flag
_atom_site_refinement_flags_posn
_atom_site_refinement_flags_adp
_atom_site_refinement_flags_occupancy
Eu1 Eu 0.5000 0.0000 0.0000 0.00841(5) Uani 1 2 d S T P
Eu2 Eu 0.5000 1.0000 0.5000 0.01412(6) Uani 1 2 d S T P
Cs1 Cs -0.15467(9) 0.68376(5) 1.05225(2) 0.01945(6) Uani 1 1 d . . .
Cs2 Cs 1.12964(11) 1.27242(7) 0.68172(2) 0.02646(8) Uani 1 1 d . . .
Cs3 Cs 1.18271(17) 1.35348(8) 0.41645(3) 0.03962(11) Uani 1 1 d . . .
Si1 Si 0.4492(3) 0.90666(19) 0.71624(7) 0.00865(17) Uani 1 1 d . . .
Si2 Si -0.3741(2) 0.7067(2) 0.83342(9) 0.0085(2) Uani 1 1 d . . .
Si3 Si -0.2919(2) 0.3377(2) 0.82652(9) 0.0089(2) Uani 1 1 d . . .
Si4 Si 0.0753(2) 0.7897(2) 0.82524(9) 0.0092(2) Uani 1 1 d . . .
O1 O -0.1183(6) 0.8492(7) 0.8123(3) 0.0143(7) Uani 1 1 d . . .
O2 O 0.2206(7) 0.8862(8) 0.7467(3) 0.0175(8) Uani 1 1 d . . .
O3 O -0.4414(7) 0.4495(7) 0.8156(3) 0.0132(7) Uani 1 1 d . . .
O4 O -0.3562(7) 0.1492(7) 0.7496(3) 0.0160(7) Uani 1 1 d . . .
O5 O -0.4173(8) 0.7634(8) 0.9254(3) 0.0193(8) Uani 1 1 d . . .
O6 O 0.4433(13) 0.8509(7) 0.6206(2) 0.0249(11) Uani 1 1 d . . .
O7 O -0.0439(7) 0.5233(6) 0.8090(3) 0.0119(6) Uani 1 1 d . . .
O8 O 0.1967(9) 0.8819(9) 0.9137(3) 0.0245(10) Uani 1 1 d . . .
O9 O -0.3010(7) 0.2625(8) 0.9146(3) 0.0185(8) Uani 1 1 d . . .
O10 O 0.4850(7) 0.7340(7) 0.7635(3) 0.0171(8) Uani 1 1 d . . .
F1 F 0.3931(12) 1.2348(12) 0.5505(5) 0.0382(16) Uani 1 1 d . . .
F2 F 0.8459(10) 1.2428(12) 0.5442(5) 0.0347(14) Uani 1 1 d . . .

loop_
_atom_site_aniso_label
_atom_site_aniso_U_11
_atom_site_aniso_U_22
_atom_site_aniso_U_33
_atom_site_aniso_U_23
_atom_site_aniso_U_13
_atom_site_aniso_U_12
Eu1 0.00846(18) 0.00895(10) 0.00756(10) 0.00079(7) 0.00046(18) 0.00416(17)
Eu2 0.0147(2) 0.01860(13) 0.01002(11) 0.00255(9) 0.0017(2) 0.0089(2)
Cs1 0.0173(2) 0.02162(13) 0.01981(12) 0.00346(10) 0.0009(2) 0.0098(2)
Cs2 0.0240(2) 0.02916(16) 0.02447(15) -0.00581(12) -0.0014(2) 0.0135(2)
Cs3 0.0450(4) 0.0327(2) 0.0358(2) 0.00045(16) -0.0028(4) 0.0159(3)
Si1 0.0078(6) 0.0089(4) 0.0079(4) 0.0009(3) 0.0002(6) 0.0032(6)
Si2 0.0085(5) 0.0087(5) 0.0097(5) 0.0008(4) 0.0007(4) 0.0054(5)
Si3 0.0076(5) 0.0074(5) 0.0120(5) 0.0019(4) 0.0017(4) 0.0039(4)
Si4 0.0065(5) 0.0080(5) 0.0123(6) 0.0013(4) -0.0007(4) 0.0032(4)
O1 0.0061(13) 0.0122(15) 0.027(2) 0.0040(14) 0.0020(12) 0.0059(11)
O2 0.0119(16) 0.0217(19) 0.025(2) 0.0132(16) 0.0087(15) 0.0108(15)
O3 0.0115(16) 0.0063(14) 0.023(2) 0.0011(14) 0.0030(14) 0.0053(13)
O4 0.0113(15) 0.0120(16) 0.0185(18) -0.0068(13) 0.0001(13) 0.0027(13)
O5 0.026(2) 0.021(2) 0.020(2) 0.0021(16) 0.0086(17) 0.0185(18)
O6 0.040(3) 0.0233(18) 0.0091(13) 0.0008(12) 0.003(2) 0.014(2)
O7 0.0113(16) 0.0071(14) 0.0163(17) -0.0002(12) 0.0015(13) 0.0041(13)
O8 0.024(2) 0.024(2) 0.024(2) -0.0065(18) -0.0110(18) 0.0133(19)
O9 0.0168(18) 0.0202(19) 0.0168(18) 0.0097(15) 0.0032(14) 0.0066(16)
O10 0.0176(18) 0.0160(18) 0.0203(19) 0.0021(15) -0.0058(15) 0.0104(15)
F1 0.043(4) 0.039(3) 0.044(4) -0.001(3) 0.010(3) 0.031(3)
F2 0.022(2) 0.041(3) 0.031(3) 0.006(3) -0.003(2) 0.007(2)

loop_
_atom_type_symbol
_atom_type_description
_atom_type_scat_dispersion_real
_atom_type_scat_dispersion_imag
_atom_type_scat_source
Cs Cs -0.3680 2.1192 'International Tables Vol C Tables 4.2.6.8 and 6.1.1.4'
Eu Eu -0.1578 3.6682 'International Tables Vol C Tables 4.2.6.8 and 6.1.1.4'
F F 0.0171 0.0103 'International Tables Vol C Tables 4.2.6.8 and 6.1.1.4'
O O 0.0106 0.0060 'International Tables Vol C Tables 4.2.6.8 and 6.1.1.4'
Si Si 0.0817 0.0704 'International Tables Vol C Tables 4.2.6.8 and 6.1.1.4'

loop_
_geom_angle_atom_site_label_1
_geom_angle_atom_site_label_2
_geom_angle_atom_site_label_3
_geom_angle
_geom_angle_site_symmetry_1
_geom_angle_site_symmetry_3
Cs1 Eu1 Cs1 180.0 2_566 1_644
Cs1 Eu1 Cs1 64.153(9) 1_544 2_566
Cs1 Eu1 Cs1 115.847(8) 2_666 2_566
Cs1 Eu1 Cs1 180.0 2_666 1_544
Cs1 Eu1 Cs1 115.847(8) 1_544 1_644
Cs1 Eu1 Cs1 64.153(8) 2_666 1_644
Si2 Eu1 Cs1 66.77(2) 2_566 1_544
Si2 Eu1 Cs1 59.67(2) 1_644 1_644
Si2 Eu1 Cs1 120.33(2) 2_566 1_644
Si2 Eu1 Cs1 113.23(2) 1_644 1_544
Si2 Eu1 Cs1 66.77(2) 1_644 2_666
Si2 Eu1 Cs1 59.67(2) 2_566 2_566
Si2 Eu1 Cs1 120.33(2) 1_644 2_566
Si2 Eu1 Cs1 113.23(2) 2_566 2_666
Si2 Eu1 Si2 180.00(6) 2_566 1_644
O5 Eu1 Cs1 45.07(13) 2_566 2_566
O5 Eu1 Cs1 134.93(13) 2_566 1_644
O5 Eu1 Cs1 110.29(13) 2_566 2_666
O5 Eu1 Cs1 134.93(13) 1_644 2_566
O5 Eu1 Cs1 69.71(13) 1_644 2_666
O5 Eu1 Cs1 45.07(13) 1_644 1_644
O5 Eu1 Cs1 69.71(13) 2_566 1_544
O5 Eu1 Cs1 110.29(13) 1_644 1_544
O5 Eu1 Si2 16.39(13) 1_644 1_644
O5 Eu1 Si2 163.61(13) 2_566 1_644
O5 Eu1 Si2 163.61(13) 1_644 2_566
O5 Eu1 Si2 16.39(13) 2_566 2_566
O5 Eu1 O5 180.0(2) 2_566 1_644
O5 Eu1 O8 89.60(19) 1_644 2_666
O5 Eu1 O8 90.40(19) 1_644 1_544
O5 Eu1 O8 90.40(19) 2_566 2_666
O5 Eu1 O8 89.60(19) 2_566 1_544
O5 Eu1 O9 89.73(18) 2_566 1_654
O5 Eu1 O9 90.27(18) 1_644 1_654
O5 Eu1 O9 90.27(18) 2_566 2_556
O5 Eu1 O9 89.73(18) 1_644 2_556
O8 Eu1 Cs1 50.32(15) 2_666 2_666
O8 Eu1 Cs1 50.32(15) 1_544 1_544
O8 Eu1 Cs1 129.68(15) 2_666 1_544
O8 Eu1 Cs1 129.68(15) 1_544 2_666
O8 Eu1 Cs1 129.89(13) 1_544 1_644
O8 Eu1 Cs1 129.89(13) 2_666 2_566
O8 Eu1 Cs1 50.11(13) 1_544 2_566
O8 Eu1 Cs1 50.11(13) 2_666 1_644
O8 Eu1 Si2 98.65(14) 1_544 2_566
O8 Eu1 Si2 81.35(14) 1_544 1_644
O8 Eu1 Si2 81.35(14) 2_666 2_566
O8 Eu1 Si2 98.65(14) 2_666 1_644
O8 Eu1 O8 180.0(4) 2_666 1_544
O8 Eu1 O9 90.74(19) 2_666 1_654
O8 Eu1 O9 90.74(19) 1_544 2_556
O8 Eu1 O9 89.26(19) 2_666 2_556
O8 Eu1 O9 89.26(19) 1_544 1_654
O9 Eu1 Cs1 71.24(12) 2_556 1_644
O9 Eu1 Cs1 132.79(12) 1_654 1_544
O9 Eu1 Cs1 47.21(12) 2_556 1_544
O9 Eu1 Cs1 108.76(12) 1_654 1_644
O9 Eu1 Cs1 132.79(12) 2_556 2_666
O9 Eu1 Cs1 47.21(12) 1_654 2_666
O9 Eu1 Cs1 108.76(12) 2_556 2_566
O9 Eu1 Cs1 71.24(12) 1_654 2_566
O9 Eu1 Si2 103.41(13) 2_556 1_644
O9 Eu1 Si2 103.41(13) 1_654 2_566
O9 Eu1 Si2 76.59(13) 1_654 1_644
O9 Eu1 Si2 76.59(13) 2_556 2_566
O9 Eu1 O9 180.00(17) 2_556 1_654
Cs3 Eu2 Cs3 180.0 2_786 1_445
Cs3 Eu2 Cs3 65.97(2) 1_445 2_776
Cs3 Eu2 Cs3 114.03(2) 2_786 2_776
Cs3 Eu2 Cs3 180.0 2_776 1_455
Cs3 Eu2 Cs3 114.03(2) 1_445 1_455
Cs3 Eu2 Cs3 65.97(2) 2_786 1_455
Si1 Eu2 Cs3 115.51(3) 2_676 2_776
Si1 Eu2 Cs3 64.49(3) 2_676 1_455
Si1 Eu2 Cs3 86.39(2) . 2_786
Si1 Eu2 Cs3 64.49(3) . 2_776
Si1 Eu2 Cs3 93.61(2) 2_676 2_786
Si1 Eu2 Cs3 115.51(3) . 1_455
Si1 Eu2 Cs3 86.39(2) 2_676 1_445
Si1 Eu2 Cs3 93.61(2) . 1_445
Si1 Eu2 Si1 180.0 2_676 .
O6 Eu2 Cs3 125.1(2) 2_676 2_776
O6 Eu2 Cs3 78.75(11) 2_676 2_786
O6 Eu2 Cs3 101.25(11) 2_676 1_445
O6 Eu2 Cs3 54.9(2) . 2_776
O6 Eu2 Cs3 101.25(11) . 2_786
O6 Eu2 Cs3 54.9(2) 2_676 1_455
O6 Eu2 Cs3 125.1(2) . 1_455
O6 Eu2 Cs3 78.75(11) . 1_445
O6 Eu2 Si1 164.72(12) . 2_676
O6 Eu2 Si1 15.28(12) . .
O6 Eu2 Si1 164.72(12) 2_676 .
O6 Eu2 Si1 15.28(12) 2_676 2_676
O6 Eu2 O6 180.0 2_676 .
F1 Eu2 Cs3 39.6(2) . 1_455
F1 Eu2 Cs3 45.7(2) . 2_786
F1 Eu2 Cs3 140.4(2) . 2_776
F1 Eu2 Cs3 134.3(2) 2_676 2_786
F1 Eu2 Cs3 45.7(2) 2_676 1_445
F1 Eu2 Cs3 140.4(2) 2_676 1_455
F1 Eu2 Cs3 39.6(2) 2_676 2_776
F1 Eu2 Cs3 134.3(2) . 1_445
F1 Eu2 Si1 79.0(2) 2_676 2_676
F1 Eu2 Si1 101.0(2) 2_676 .
F1 Eu2 Si1 101.0(2) . 2_676
F1 Eu2 Si1 79.0(2) . .
F1 Eu2 O6 88.0(3) . 2_676
F1 Eu2 O6 92.0(3) . .
F1 Eu2 O6 88.0(3) 2_676 .
F1 Eu2 O6 92.0(3) 2_676 2_676
F1 Eu2 F1 180.0(2) 2_676 .
F1 Eu2 F2 90.20(19) . .
F1 Eu2 F2 90.20(19) 2_676 2_676
F1 Eu2 F2 89.80(19) . 2_676
F1 Eu2 F2 89.80(19) 2_676 .
F2 Eu2 Cs3 133.9(2) . 1_445
F2 Eu2 Cs3 71.2(2) . 2_776
F2 Eu2 Cs3 46.1(2) . 2_786
F2 Eu2 Cs3 46.1(2) 2_676 1_445
F2 Eu2 Cs3 133.9(2) 2_676 2_786
F2 Eu2 Cs3 108.8(2) 2_676 2_776
F2 Eu2 Cs3 71.2(2) 2_676 1_455
F2 Eu2 Cs3 108.8(2) . 1_455
F2 Eu2 Si1 97.4(2) 2_676 .
F2 Eu2 Si1 97.4(2) . 2_676
F2 Eu2 Si1 82.6(2) 2_676 2_676
F2 Eu2 Si1 82.6(2) . .
F2 Eu2 O6 89.6(3) . 2_676
F2 Eu2 O6 90.4(3) . .
F2 Eu2 O6 90.4(3) 2_676 2_676
F2 Eu2 O6 89.6(3) 2_676 .
F2 Eu2 F2 180.0 2_676 .
Si2 Cs1 Si3 97.18(3) 2_467 2_567
Si2 Cs1 Si4 97.07(3) 2_467 2_577
Si3 Cs1 Si4 95.67(3) 2_567 2_577
O1 Cs1 Si2 105.51(7) 2_577 2_467
O1 Cs1 Si3 71.08(7) 2_577 2_567
O1 Cs1 Si4 25.31(6) 2_577 2_577
O1 Cs1 O7 83.09(10) 2_577 2_567
O3 Cs1 Si2 25.92(7) 2_467 2_467
O3 Cs1 Si3 104.40(8) 2_467 2_567
O3 Cs1 Si4 71.69(7) 2_467 2_577
O3 Cs1 O1 84.25(10) 2_467 2_577
O3 Cs1 O7 83.61(11) 2_467 2_567
O5 Cs1 Si2 24.51(9) 2_467 2_467
O5 Cs1 Si2 97.50(10) . 2_467
O5 Cs1 Si3 104.28(9) 2_467 2_567
O5 Cs1 Si3 165.05(10) . 2_567
O5 Cs1 Si4 85.31(9) . 2_577
O5 Cs1 Si4 118.92(8) 2_467 2_577
O5 Cs1 O1 107.47(11) . 2_577
O5 Cs1 O1 130.01(11) 2_467 2_577
O5 Cs1 O3 90.10(12) . 2_467
O5 Cs1 O3 47.63(10) 2_467 2_467
O5 Cs1 O5 88.10(13) . 2_467
O5 Cs1 O7 79.38(12) 2_467 2_567
O5 Cs1 O7 167.16(12) . 2_567
O5 Cs1 O8 61.52(12) . 2_577
O5 Cs1 O8 137.54(13) 2_467 .
O5 Cs1 O8 79.33(13) . .
O5 Cs1 O8 115.89(13) 2_467 2_577
O5 Cs1 O9 79.28(12) . .
O5 Cs1 O9 60.30(11) 2_467 .
O5 Cs1 O9 141.63(12) . 2_567
O7 Cs1 Si2 72.14(8) 2_567 2_467
O7 Cs1 Si3 25.51(7) 2_567 2_567
O7 Cs1 Si4 103.18(7) 2_567 2_577
O8 Cs1 Si2 161.87(9) . 2_467
O8 Cs1 Si2 100.86(11) 2_577 2_467
O8 Cs1 Si3 118.10(9) 2_577 2_567
O8 Cs1 Si3 85.84(9) . 2_567
O8 Cs1 Si4 23.85(9) 2_577 2_577
O8 Cs1 Si4 100.42(10) . 2_577
O8 Cs1 O1 47.08(11) 2_577 2_577
O8 Cs1 O1 92.40(11) . 2_577
O8 Cs1 O3 75.51(13) 2_577 2_467
O8 Cs1 O3 167.43(12) . 2_467
O8 Cs1 O7 126.88(11) 2_577 2_567
O8 Cs1 O7 108.07(12) . 2_567
O8 Cs1 O8 93.33(14) . 2_577
O8 Cs1 O9 140.79(12) 2_577 .
O8 Cs1 O9 77.49(12) . .
O9 Cs1 Si2 119.13(8) 2_567 2_467
O9 Cs1 Si2 84.38(8) . 2_467
O9 Cs1 Si3 23.54(8) 2_567 2_567
O9 Cs1 Si3 99.38(9) . 2_567
O9 Cs1 Si4 164.58(9) . 2_577
O9 Cs1 Si4 100.05(10) 2_567 2_577
O9 Cs1 O1 166.79(10) . 2_577
O9 Cs1 O1 75.11(11) 2_567 2_577
O9 Cs1 O3 127.83(11) 2_567 2_467
O9 Cs1 O3 107.41(11) . 2_467
O9 Cs1 O5 120.31(12) 2_567 2_467
O9 Cs1 O7 91.90(10) . 2_567
O9 Cs1 O7 47.15(11) 2_567 2_567
O9 Cs1 O8 62.31(12) 2_567 .
O9 Cs1 O8 117.03(13) 2_567 2_577
O9 Cs1 O9 92.51(12) 2_567 .
Si1 Cs2 Cs3 164.98(2) 1_665 2_776
Si1 Cs2 Si2 46.26(3) 1_665 1_765
Si1 Cs2 Si3 83.48(4) 1_665 1_665
Si2 Cs2 Cs3 143.25(3) 1_765 2_776
Si2 Cs2 Si3 91.20(3) 1_765 1_665
Si3 Cs2 Cs3 105.26(3) 1_665 2_776
O1 Cs2 Cs3 59.66(7) 1_655 2_776
O1 Cs2 Si1 135.32(7) 1_655 1_665
O1 Cs2 Si2 99.13(7) 1_655 1_765
O1 Cs2 Si3 67.78(7) 1_655 1_665
O2 Cs2 Cs3 55.94(9) 1_655 2_776
O2 Cs2 Si1 133.42(9) 1_655 1_665
O2 Cs2 Si2 87.81(9) 1_655 1_765
O2 Cs2 Si3 108.91(8) 1_655 1_665
O2 Cs2 O1 42.58(9) 1_655 1_655
O3 Cs2 Cs3 119.09(7) 1_765 2_776
O3 Cs2 Si1 69.78(8) 1_765 1_665
O3 Cs2 Si2 24.17(7) 1_765 1_765
O3 Cs2 Si3 101.29(8) 1_765 1_665
O3 Cs2 O1 82.74(10) 1_765 1_655
O3 Cs2 O2 63.82(11) 1_765 1_655
O4 Cs2 Cs3 83.37(7) 1_665 2_776
O4 Cs2 Si1 102.83(8) 1_665 1_665
O4 Cs2 Si2 114.29(7) 1_665 1_765
O4 Cs2 Si3 23.54(7) 1_665 1_665
O4 Cs2 O1 61.63(10) 1_665 1_655
O4 Cs2 O2 103.75(11) 1_665 1_655
O4 Cs2 O3 120.51(11) 1_665 1_765
O7 Cs2 Cs3 128.71(8) 1_665 2_776
O7 Cs2 Si1 60.61(8) 1_665 1_665
O7 Cs2 Si2 71.79(8) 1_665 1_765
O7 Cs2 Si3 23.46(8) 1_665 1_665
O7 Cs2 O1 84.49(10) 1_665 1_655
O7 Cs2 O2 119.66(11) 1_665 1_655
O7 Cs2 O3 87.68(10) 1_665 1_765
O7 Cs2 O4 46.04(10) 1_665 1_665
O10 Cs2 Cs3 163.37(8) 1_665 2_776
O10 Cs2 Si1 23.81(8) 1_665 1_665
O10 Cs2 Si2 22.45(8) 1_665 1_765
O10 Cs2 Si3 87.23(9) 1_665 1_665
O10 Cs2 O1 117.67(11) 1_665 1_655
O10 Cs2 O2 109.99(12) 1_665 1_655
O10 Cs2 O3 46.17(11) 1_665 1_765
O10 Cs2 O4 110.31(11) 1_665 1_665
O10 Cs2 O7 64.28(12) 1_665 1_665
F1 Cs2 Cs3 73.53(15) 1_655 2_776
F1 Cs2 Si1 95.55(15) 1_655 1_665
F1 Cs2 Si2 95.94(17) 1_655 1_765
F1 Cs2 Si3 169.14(17) 1_655 1_665
F1 Cs2 O1 118.83(16) 1_655 1_655
F1 Cs2 O2 79.62(17) 1_655 1_655
F1 Cs2 O3 88.44(19) 1_655 1_765
F1 Cs2 O4 149.59(18) 1_655 1_665
F1 Cs2 O7 155.63(16) 1_655 1_665
F1 Cs2 O10 96.26(18) 1_655 1_665
F1 Cs2 F2 84.07(14) 1_655 .
F2 Cs2 Cs3 74.01(15) . 2_776
F2 Cs2 Si1 94.96(15) . 1_665
F2 Cs2 Si2 141.15(14) . 1_765
F2 Cs2 Si3 85.24(16) . 1_665
F2 Cs2 O1 114.91(15) . 1_655
F2 Cs2 O2 129.87(18) . 1_655
F2 Cs2 O3 162.31(16) . 1_765
F2 Cs2 O4 70.51(17) . 1_665
F2 Cs2 O7 92.55(18) . 1_665
F2 Cs2 O10 118.74(16) . 1_665
Eu2 Cs3 Eu2 114.02(2) 1_665 1_655
Eu2 Cs3 Cs2 83.781(11) 1_665 .
Eu2 Cs3 Si4 114.05(3) 1_665 2_676
Cs2 Cs3 Eu2 66.349(13) . 1_655
Cs2 Cs3 Eu2 68.451(15) 2_776 1_655
Cs2 Cs3 Eu2 176.057(16) 2_776 1_665
Cs2 Cs3 Cs2 100.114(13) 2_776 .
Cs2 Cs3 Si4 62.11(2) 2_776 2_676
Si4 Cs3 Eu2 118.96(3) 2_676 1_655
Si4 Cs3 Cs2 152.48(3) 2_676 .
O1 Cs3 Eu2 97.27(6) 2_676 1_655
O1 Cs3 Eu2 121.93(6) 2_676 1_665
O1 Cs3 Cs2 54.22(6) 2_676 2_776
O1 Cs3 Cs2 154.12(6) 2_676 .
O1 Cs3 Si4 23.40(6) 2_676 2_676
O2 Cs3 Eu2 120.20(8) 2_676 1_655
O2 Cs3 Eu2 123.94(8) 2_676 1_665
O2 Cs3 Cs2 52.91(7) 2_676 2_776
O2 Cs3 Cs2 129.93(7) 2_676 .
O2 Cs3 Si4 22.62(7) 2_676 2_676
O2 Cs3 O1 40.27(9) 2_676 2_676
O2 Cs3 O6 107.33(11) 2_676 2_776
O6 Cs3 Eu2 30.65(7) 2_776 1_655
O6 Cs3 Eu2 112.01(9) 2_776 1_665
O6 Cs3 Cs2 68.39(9) 2_776 2_776
O6 Cs3 Cs2 95.96(7) 2_776 .
O6 Cs3 Si4 96.18(7) 2_776 2_676
O6 Cs3 O1 72.79(9) 2_776 2_676
F1 Cs3 Eu2 94.38(14) 1_655 1_665
F1 Cs3 Eu2 27.96(12) 1_655 1_655
F1 Cs3 Eu2 32.64(12) 2_786 1_665
F1 Cs3 Eu2 88.65(14) 2_786 1_655
F1 Cs3 Cs2 88.99(14) 1_655 2_776
F1 Cs3 Cs2 41.30(13) 1_655 .
F1 Cs3 Cs2 146.90(12) 2_786 2_776
F1 Cs3 Cs2 91.46(17) 2_786 .
F1 Cs3 Si4 114.99(17) 2_786 2_676
F1 Cs3 Si4 146.52(13) 1_655 2_676
F1 Cs3 O1 108.73(17) 2_786 2_676
F1 Cs3 O1 125.22(14) 1_655 2_676
F1 Cs3 O2 135.35(19) 2_786 2_676
F1 Cs3 O2 141.36(16) 1_655 2_676
F1 Cs3 O6 55.07(14) 1_655 2_776
F1 Cs3 O6 79.70(15) 2_786 2_776
F1 Cs3 F1 79.4(2) 2_786 1_655
F1 Cs3 F2 64.45(12) 2_786 2_786
F1 Cs3 F2 118.5(2) 2_786 .
F2 Cs3 Eu2 32.79(12) 2_786 1_665
F2 Cs3 Eu2 93.22(14) . 1_665
F2 Cs3 Eu2 98.80(15) . 1_655
F2 Cs3 Eu2 142.83(14) 2_786 1_655
F2 Cs3 Cs2 41.51(14) . .
F2 Cs3 Cs2 89.35(14) . 2_776
F2 Cs3 Cs2 88.09(15) 2_786 .
F2 Cs3 Cs2 146.00(13) 2_786 2_776
F2 Cs3 Si4 113.61(14) . 2_676
F2 Cs3 Si4 96.34(15) 2_786 2_676
F2 Cs3 O1 114.89(16) 2_786 2_676
F2 Cs3 O1 130.12(15) . 2_676
F2 Cs3 O2 96.81(15) 2_786 2_676
F2 Cs3 O2 91.79(15) . 2_676
F2 Cs3 O6 144.03(15) 2_786 2_776
F2 Cs3 O6 128.82(17) . 2_776
F2 Cs3 F1 80.26(13) . 1_655
F2 Cs3 F1 117.0(2) 2_786 1_655
F2 Cs3 F2 75.1(2) 2_786 .
Eu2 Si1 Cs2 74.60(3) . 1_455
Eu2 Si1 Cs2 97.50(3) . 1_445
Eu2 Si1 Cs2 73.74(3) . .
Cs2 Si1 Cs2 111.92(3) . 1_455
Cs2 Si1 Cs2 121.72(5) 1_445 .
Cs2 Si1 Cs2 120.98(5) 1_445 1_455
O2 Si1 Eu2 109.12(18) . .
O2 Si1 Cs2 85.85(17) . 1_445
O2 Si1 Cs2 152.15(18) . .
O2 Si1 Cs2 46.69(16) . 1_455
O4 Si1 Eu2 94.39(17) 1_665 .
O4 Si1 Cs2 158.0(2) 1_665 1_445
O4 Si1 Cs2 80.09(18) 1_665 1_455
O4 Si1 Cs2 45.03(16) 1_665 .
O4 Si1 O2 107.7(2) 1_665 .
O4 Si1 O10 107.7(3) 1_665 .
O6 Si1 Eu2 22.47(18) . .
O6 Si1 Cs2 75.72(18) . 1_445
O6 Si1 Cs2 81.2(3) . .
O6 Si1 Cs2 90.7(3) . 1_455
O6 Si1 O2 112.3(4) . .
O6 Si1 O4 113.0(3) . 1_665
O6 Si1 O10 109.5(3) . .
O10 Si1 Eu2 129.56(19) . .
O10 Si1 Cs2 90.53(19) . .
O10 Si1 Cs2 152.20(19) . 1_455
O10 Si1 Cs2 50.82(16) . 1_445
O10 Si1 O2 106.4(2) . .
Eu1 Si2 Cs1 69.56(3) 1_466 2_467
Eu1 Si2 Cs1 67.37(3) 1_466 .
Eu1 Si2 Cs2 116.28(4) 1_466 1_345
Cs1 Si2 Cs1 71.24(3) 2_467 .
Cs1 Si2 Cs2 67.58(3) 2_467 1_345
Cs1 Si2 Cs2 132.70(4) . 1_345
O1 Si2 Eu1 110.22(17) . 1_466
O1 Si2 Cs1 86.15(17) . .
O1 Si2 Cs1 155.76(17) . 2_467
O1 Si2 Cs2 127.78(17) . 1_345
O1 Si2 O3 106.6(2) . .
O3 Si2 Eu1 131.46(18) . 1_466
O3 Si2 Cs1 63.87(16) . 2_467
O3 Si2 Cs1 85.07(18) . .
O3 Si2 Cs2 56.51(16) . 1_345
O5 Si2 Eu1 24.14(17) . 1_466
O5 Si2 Cs1 45.98(18) . .
O5 Si2 Cs1 56.7(2) . 2_467
O5 Si2 Cs2 119.3(2) . 1_345
O5 Si2 O1 112.9(3) . .
O5 Si2 O3 110.9(3) . .
O5 Si2 O10 114.9(3) . 1_455
O10 Si2 Eu1 94.58(18) 1_455 1_466
O10 Si2 Cs1 160.78(19) 1_455 .
O10 Si2 Cs1 96.91(19) 1_455 2_467
O10 Si2 Cs2 48.41(17) 1_455 1_345
O10 Si2 O1 107.2(2) 1_455 .
O10 Si2 O3 103.6(2) 1_455 .
Cs1 Si3 Cs1 68.24(3) 2_567 .
Cs1 Si3 Cs2 67.00(2) 2_567 1_445
Cs2 Si3 Cs1 126.48(4) 1_445 .
O3 Si3 Cs1 149.09(18) . 2_567
O3 Si3 Cs1 81.69(17) . .
O3 Si3 Cs2 132.35(18) . 1_445
O3 Si3 O7 105.4(2) . .
O4 Si3 Cs1 102.87(18) . 2_567
O4 Si3 Cs1 165.33(19) . .
O4 Si3 Cs2 54.83(16) . 1_445
O4 Si3 O3 108.0(2) . .
O4 Si3 O7 103.6(2) . .
O7 Si3 Cs1 65.42(16) . 2_567
O7 Si3 Cs1 83.67(16) . .
O7 Si3 Cs2 51.70(15) . 1_445
O9 Si3 Cs1 50.31(19) . .
O9 Si3 Cs1 52.10(18) . 2_567
O9 Si3 Cs2 114.47(19) . 1_445
O9 Si3 O3 112.9(3) . .
O9 Si3 O4 115.0(3) . .
O9 Si3 O7 111.0(2) . .
Cs1 Si4 Cs1 68.75(3) 2_577 .
Cs1 Si4 Cs2 127.65(4) . 1_455
Cs1 Si4 Cs2 64.31(3) 2_577 1_455
Cs1 Si4 Cs3 117.30(4) 2_577 2_676
Cs1 Si4 Cs3 136.92(4) . 2_676
Cs3 Si4 Cs2 57.50(2) 2_676 1_455
O1 Si4 Cs1 63.33(16) . 2_577
O1 Si4 Cs1 83.11(17) . .
O1 Si4 Cs2 56.08(15) . 1_455
O1 Si4 Cs3 66.27(17) . 2_676
O2 Si4 Cs1 165.3(2) . .
O2 Si4 Cs1 100.56(19) . 2_577
O2 Si4 Cs2 49.39(16) . 1_455
O2 Si4 Cs3 56.51(18) . 2_676
O2 Si4 O1 101.5(2) . .
O2 Si4 O7 107.6(2) . .
O7 Si4 Cs1 84.21(16) . .
O7 Si4 Cs1 151.50(17) . 2_577
O7 Si4 Cs2 133.92(17) . 1_455
O7 Si4 Cs3 76.46(16) . 2_676
O7 Si4 O1 105.9(2) . .
O8 Si4 Cs1 56.4(2) . 2_577
O8 Si4 Cs1 49.4(2) . .
O8 Si4 Cs2 113.9(2) . 1_455
O8 Si4 Cs3 171.0(2) . 2_676
O8 Si4 O1 112.3(3) . .
O8 Si4 O2 116.4(3) . .
O8 Si4 O7 112.2(3) . .
Cs1 O1 Cs2 75.72(8) 2_577 1_455
Cs1 O1 Cs3 141.36(12) 2_577 2_676
Cs2 O1 Cs3 66.12(8) 1_455 2_676
Si2 O1 Cs1 111.4(2) . 2_577
Si2 O1 Cs2 129.29(19) . 1_455
Si2 O1 Cs3 97.74(18) . 2_676
Si2 O1 Si4 127.5(3) . .
Si4 O1 Cs1 91.36(17) . 2_577
Si4 O1 Cs2 101.41(17) . 1_455
Si4 O1 Cs3 90.33(18) . 2_676
Cs2 O2 Cs3 71.14(9) 1_455 2_676
Si1 O2 Cs2 112.74(19) . 1_455
Si1 O2 Cs3 110.7(2) . 2_676
Si4 O2 Cs2 109.3(2) . 1_455
Si4 O2 Cs3 100.9(2) . 2_676
Si4 O2 Si1 133.5(3) . .
Cs2 O3 Cs1 79.45(9) 1_345 2_467
Si2 O3 Cs1 90.21(17) . 2_467
Si2 O3 Cs2 99.32(19) . 1_345
Si3 O3 Cs1 115.2(2) . 2_467
Si3 O3 Cs2 127.1(2) . 1_345
Si3 O3 Si2 129.2(3) . .
Si1 O4 Cs2 114.8(2) 1_445 1_445
Si1 O4 Si3 140.5(3) 1_445 .
Si3 O4 Cs2 101.62(18) . 1_445
Eu1 O5 Cs1 99.71(16) 1_466 2_467
Eu1 O5 Cs1 102.90(17) 1_466 .
Cs1 O5 Cs1 91.90(13) . 2_467
Si2 O5 Eu1 139.5(3) . 1_466
Si2 O5 Cs1 112.2(2) . .
Si2 O5 Cs1 98.8(2) . 2_467
Eu2 O6 Cs3 94.5(2) . 2_776
Si1 O6 Eu2 142.3(3) . .
Si1 O6 Cs3 106.9(3) . 2_776
Cs2 O7 Cs1 79.87(9) 1_445 2_567
Si3 O7 Cs1 89.06(17) . 2_567
Si3 O7 Cs2 104.84(18) . 1_445
Si3 O7 Si4 130.0(3) . .
Si4 O7 Cs1 111.9(2) . 2_567
Si4 O7 Cs2 122.8(2) . 1_445
Eu1 O8 Cs1 96.47(18) 1_566 .
Eu1 O8 Cs1 97.10(16) 1_566 2_577
Cs1 O8 Cs1 86.67(14) . 2_577
Si4 O8 Eu1 150.3(3) . 1_566
Si4 O8 Cs1 99.7(2) . 2_577
Si4 O8 Cs1 108.7(3) . .
Eu1 O9 Cs1 97.02(15) 1_456 .
Eu1 O9 Cs1 99.73(15) 1_456 2_567
Cs1 O9 Cs1 87.49(12) 2_567 .
Si3 O9 Eu1 145.7(3) . 1_456
Si3 O9 Cs1 108.0(2) . .
Si3 O9 Cs1 104.4(2) . 2_567
Si1 O10 Cs2 105.36(19) . 1_445
Si2 O10 Cs2 109.1(2) 1_655 1_445
Si2 O10 Si1 145.5(3) 1_655 .
Eu2 F1 Cs2 138.4(3) . 1_455
Eu2 F1 Cs3 112.4(3) . 1_455
Eu2 F1 Cs3 101.7(2) . 2_786
Cs2 F1 Cs3 103.3(2) 1_455 2_786
Cs2 F1 Cs3 94.94(19) 1_455 1_455
Cs3 F1 Cs3 100.6(2) 2_786 1_455
Eu2 F2 Cs2 133.3(3) . .
Eu2 F2 Cs3 116.4(3) . .
Eu2 F2 Cs3 101.1(3) . 2_786
Cs2 F2 Cs3 95.44(19) . .
Cs2 F2 Cs3 102.4(2) . 2_786
Cs3 F2 Cs3 104.9(2) 2_786 .

loop_
_geom_bond_atom_site_label_1
_geom_bond_atom_site_label_2
_geom_bond_distance
_geom_bond_site_symmetry_2
Eu1 Cs1 4.1702(6) 2_666
Eu1 Cs1 4.2121(6) 1_644
Eu1 Cs1 4.2121(6) 2_566
Eu1 Cs1 4.1702(6) 1_544
Eu1 Si2 3.6423(14) 2_566
Eu1 Si2 3.6423(14) 1_644
Eu1 O5 2.292(4) 1_644
Eu1 O5 2.292(4) 2_566
Eu1 O8 2.299(5) 1_544
Eu1 O8 2.299(5) 2_666
Eu1 O9 2.309(4) 1_654
Eu1 O9 2.309(4) 2_556
Eu2 Cs3 4.0841(5) 1_445
Eu2 Cs3 4.0841(5) 2_786
Eu2 Cs3 4.4336(10) 2_776
Eu2 Cs3 4.4336(10) 1_455
Eu2 Si1 3.6316(11) 2_676
Eu2 Si1 3.6316(11) .
Eu2 O6 2.267(4) 2_676
Eu2 O6 2.267(4) .
Eu2 F1 2.249(6) 2_676
Eu2 F1 2.249(6) .
Eu2 F2 2.254(6) 2_676
Eu2 F2 2.254(6) .
Cs1 Si2 3.7687(17) 2_467
Cs1 Si3 3.8116(15) 2_567
Cs1 Si4 3.8535(16) 2_577
Cs1 O1 3.445(4) 2_577
Cs1 O3 3.384(4) 2_467
Cs1 O5 3.059(5) .
Cs1 O5 3.188(5) 2_467
Cs1 O7 3.467(4) 2_567
Cs1 O8 3.230(6) .
Cs1 O8 3.257(5) 2_577
Cs1 O9 3.272(5) .
Cs1 O9 3.105(5) 2_567
Cs2 Cs3 4.0249(6) 2_776
Cs2 Si1 3.9096(12) 1_665
Cs2 Si2 3.9702(16) 1_765
Cs2 Si3 3.9872(15) 1_665
Cs2 O1 3.571(4) 1_655
Cs2 O2 3.393(4) 1_655
Cs2 O3 3.355(5) 1_765
Cs2 O4 3.328(4) 1_665
Cs2 O7 3.237(4) 1_665
Cs2 O10 3.143(5) 1_665
Cs2 F1 2.917(7) 1_655
Cs2 F2 2.932(7) .
Cs3 Eu2 4.4336(10) 1_655
Cs3 Eu2 4.0841(5) 1_665
Cs3 Cs2 4.0250(6) 2_776
Cs3 Si4 4.1493(16) 2_676
Cs3 O1 3.799(5) 2_676
Cs3 O2 3.524(5) 2_676
Cs3 O6 3.637(8) 2_776
Cs3 F1 3.057(9) 1_655
Cs3 F1 2.984(8) 2_786
Cs3 F2 2.998(8) 2_786
Cs3 F2 3.020(8) .
Si1 Cs2 4.300(2) 1_455
Si1 Cs2 3.9096(12) 1_445
Si1 O2 1.638(5) .
Si1 O4 1.626(4) 1_665
Si1 O6 1.563(4) .
Si1 O10 1.637(5) .
Si2 Eu1 3.6423(14) 1_466
Si2 Cs1 3.7687(16) 2_467
Si2 Cs2 3.9702(16) 1_345
Si2 O1 1.640(4) .
Si2 O3 1.647(4) .
Si2 O5 1.582(5) .
Si2 O10 1.605(4) 1_455
Si3 Cs1 3.8117(15) 2_567
Si3 Cs2 3.9872(15) 1_445
Si3 O3 1.634(4) .
Si3 O4 1.626(4) .
Si3 O7 1.642(5) .
Si3 O9 1.572(5) .
Si4 Cs1 3.8535(16) 2_577
Si4 Cs2 4.2183(17) 1_455
Si4 Cs3 4.1493(16) 2_676
Si4 O1 1.648(4) .
Si4 O2 1.625(5) .
Si4 O7 1.646(4) .
Si4 O8 1.581(5) .
O1 Cs1 3.445(4) 2_577
O1 Cs2 3.571(4) 1_455
O1 Cs3 3.799(5) 2_676
O2 Cs2 3.393(4) 1_455
O2 Cs3 3.524(5) 2_676
O3 Cs1 3.384(4) 2_467
O3 Cs2 3.355(5) 1_345
O4 Cs2 3.328(4) 1_445
O4 Si1 1.626(4) 1_445
O5 Eu1 2.292(4) 1_466
O5 Cs1 3.188(5) 2_467
O6 Cs3 3.637(8) 2_776
O7 Cs1 3.467(4) 2_567
O7 Cs2 3.237(4) 1_445
O8 Eu1 2.299(5) 1_566
O8 Cs1 3.257(5) 2_577
O9 Eu1 2.309(4) 1_456
O9 Cs1 3.105(5) 2_567
O10 Cs2 3.143(5) 1_445
O10 Si2 1.605(4) 1_655
F1 Cs2 2.917(7) 1_455
F1 Cs3 2.984(8) 2_786
F1 Cs3 3.057(9) 1_455
F2 Cs3 2.998(8) 2_786

loop_
_twin_individual_id
_twin_individual_mass_fraction_refined
1 0.4163(14)
2 0.5837(14)
